data_2209416
loop_
_publ_author_name
'Tao Peng'
'Sheng-Jiao Yan'
'Chu-Yi Yu'
'Zhi-Tang Huang'

_publ_section_title 9-(4-Methyoxylbenzoyl)-1,2,3,4,7,8-hexahydropyrido[1,2-<i>a</i>]pyrimidin-6-one
_journal_coeditor_code BT2109
_journal_issue 7
_journal_name_full 'Acta Crystallographica Section E'
_journal_page_first o3040
_journal_page_last o3041
_journal_paper_doi 10.1107/S1600536806023531
_journal_volume 62
_journal_year 2006
_chemical_formula_iupac 'C16 H18 N2 O3'
_chemical_formula_moiety 'C16 H18 N2 O3'
_chemical_formula_sum 'C16 H18 N2 O3'
_chemical_formula_weight 286.32
_chemical_melting_point 456
_chemical_name_common 9-(4-methyoxylbenzoyl)-1,2,3,4,7,8-hexahydropyrido[1,2-a]pyrimidin-6-one
_chemical_name_systematic
;
9-(4-methyoxylbenzoyl)-1,2,3,4,7,8-hexahydropyrido[1,2-a]pyrimidin-6-one
;
_space_group_IT_number 2
_symmetry_cell_setting triclinic
_symmetry_space_group_name_Hall '-P 1'
_symmetry_space_group_name_H-M 'P -1'
_atom_sites_solution_hydrogens geom
_atom_sites_solution_primary direct
_atom_sites_solution_secondary difmap
_cell_angle_alpha 88.964(4)
_cell_angle_beta 77.971(4)
_cell_angle_gamma 68.169(3)
_cell_formula_units_Z 2
_cell_length_a 7.5696(17)
_cell_length_b 9.725(2)
_cell_length_c 10.446(2)
_cell_measurement_reflns_used 1854
_cell_measurement_temperature 294(2)
_cell_measurement_theta_max 26.24
_cell_measurement_theta_min 2.26
_cell_volume 696.7(3)
_computing_cell_refinement 'SAINT (Bruker, 2002)'
_computing_data_collection 'SMART (Bruker, 2002)'
_computing_data_reduction SAINT
_computing_molecular_graphics
;
SHELXTL (Bruker, 2002) and MERCURY (Bruno <i>et al.</i>,  2002)
;
_computing_publication_material SHELXTL
_computing_structure_refinement 'SHELXL97 (Sheldrick, 1997)'
_computing_structure_solution 'SHELXS97 (Sheldrick, 1997)'
_diffrn_ambient_temperature 294(2)
_diffrn_measured_fraction_theta_full 0.992
_diffrn_measured_fraction_theta_max 0.992
_diffrn_measurement_device_type 'Bruker SMART CCD area detector'
_diffrn_measurement_method '\f and \w'
_diffrn_radiation_monochromator graphite
_diffrn_radiation_source 'fine-focus sealed tube'
_diffrn_radiation_type MoK\a
_diffrn_radiation_wavelength 0.71073
_diffrn_reflns_av_R_equivalents 0.0282
_diffrn_reflns_av_sigmaI/netI 0.0404
_diffrn_reflns_limit_h_max 6
_diffrn_reflns_limit_h_min -9
_diffrn_reflns_limit_k_max 11
_diffrn_reflns_limit_k_min -11
_diffrn_reflns_limit_l_max 7
_diffrn_reflns_limit_l_min -12
_diffrn_reflns_number 3539
_diffrn_reflns_theta_full 25.02
_diffrn_reflns_theta_max 25.02
_diffrn_reflns_theta_min 2.00
_exptl_absorpt_coefficient_mu 0.095
_exptl_absorpt_correction_T_max 1.000
_exptl_absorpt_correction_T_min 0.678
_exptl_absorpt_correction_type multi-scan
_exptl_absorpt_process_details '(SADABS; Bruker, 2002)'
_exptl_crystal_colour yellow
_exptl_crystal_density_diffrn 1.365
_exptl_crystal_density_method 'not measured'
_exptl_crystal_description prism
_exptl_crystal_F_000 304
_exptl_crystal_size_max 0.20
_exptl_crystal_size_mid 0.18
_exptl_crystal_size_min 0.14
_refine_diff_density_max 0.209
_refine_diff_density_min -0.137
_refine_ls_extinction_coef 0.052(7)
_refine_ls_extinction_expression Fc^*^=kFc[1+0.001xFc^2^\l^3^/sin(2\q)]^-1/4^
_refine_ls_extinction_method SHELXL97
_refine_ls_goodness_of_fit_ref 1.013
_refine_ls_hydrogen_treatment constr
_refine_ls_matrix_type full
_refine_ls_number_parameters 192
_refine_ls_number_reflns 2435
_refine_ls_number_restraints 0
_refine_ls_restrained_S_all 1.013
_refine_ls_R_factor_all 0.0503
_refine_ls_R_factor_gt 0.0369
_refine_ls_shift/su_max 0.000
_refine_ls_shift/su_mean 0.000
_refine_ls_structure_factor_coef Fsqd
_refine_ls_weighting_details 'calc w=1/[\s^2^(Fo^2^)+(0.0568P)^2^+0.1302P] where P=(Fo^2^+2Fc^2^)/3'
_refine_ls_weighting_scheme calc
_refine_ls_wR_factor_gt 0.0989
_refine_ls_wR_factor_ref 0.1110
_reflns_number_gt 1890
_reflns_number_total 2435
_reflns_threshold_expression I>2\s(I)
_cod_data_source_file bt2109.cif
_cod_data_source_block I
_cod_depositor_comments
;
The following automatic conversions were performed:
'_symmetry_cell_setting' value 'Triclinic' changed to 'triclinic'
according to '/home/saulius/struct/CIF-dictionaries/cif_core.dic'
dictionary named 'cif_core.dic' version 2.4.1 from 2010-06-29.

Automatic conversion script
Id: cif_fix_enum 1527 2010-12-29 10:47:43Z saulius 

The following automatic conversions were performed:

'_symmetry_cell_setting' value 'Triclinic' changed to 'triclinic'
according to /home/saulius/struct/CIF-dictionaries/cif_core.dic
dictionary named 'cif_core.dic' version 2.4.1 from 2010-06-29.

Automatic conversion script
Id: cif_fix_values 1715 2011-07-08 13:25:40Z adriana 
;
_cod_original_cell_volume 696.6(3)
_cod_database_code 2209416
_cod_database_fobs_code 2209416

loop_
_symmetry_equiv_pos_as_xyz
'x, y, z'
'-x, -y, -z'

loop_
_atom_site_type_symbol
_atom_site_label
_atom_site_fract_x
_atom_site_fract_y
_atom_site_fract_z
_atom_site_U_iso_or_equiv
_atom_site_adp_type
_atom_site_calc_flag
_atom_site_refinement_flags
_atom_site_occupancy
O O1 0.26795(17) 0.63810(14) -0.32339(12) 0.0547(4) Uani d . 1
O O2 0.77597(17) 0.67414(15) 0.06763(11) 0.0585(4) Uani d . 1
O O3 0.16391(18) 1.10132(13) 0.53567(12) 0.0584(4) Uani d . 1
N N1 0.53391(18) 0.62431(14) -0.24966(12) 0.0385(3) Uani d . 1
N N2 0.81149(18) 0.56915(15) -0.16433(13) 0.0426(4) Uani d . 1
H H2 0.8635 0.5845 -0.1030 0.051 Uiso calc R 1
C C1 0.6625(2) 0.55846(19) -0.37747(16) 0.0471(4) Uani d . 1
H H1A 0.7093 0.6307 -0.4220 0.056 Uiso calc R 1
H H1B 0.5902 0.5305 -0.4318 0.056 Uiso calc R 1
C C2 0.8327(2) 0.42364(19) -0.35776(18) 0.0507(4) Uani d . 1
H H2A 0.7865 0.3506 -0.3141 0.061 Uiso calc R 1
H H2B 0.9167 0.3792 -0.4420 0.061 Uiso calc R 1
C C3 0.9444(2) 0.47014(19) -0.27571(16) 0.0467(4) Uani d . 1
H H3A 1.0340 0.3830 -0.2443 0.056 Uiso calc R 1
H H3B 1.0201 0.5204 -0.3288 0.056 Uiso calc R 1
C C4 0.6197(2) 0.63839(16) -0.14640(14) 0.0354(4) Uani d . 1
C C5 0.5062(2) 0.72541(17) -0.03131(15) 0.0388(4) Uani d . 1
C C6 0.2898(2) 0.8014(2) -0.02560(17) 0.0483(4) Uani d . 1
H H6A 0.2645 0.8953 -0.0664 0.058 Uiso calc R 1
H H6B 0.2192 0.8218 0.0652 0.058 Uiso calc R 1
C C7 0.2192(2) 0.7037(2) -0.09598(17) 0.0516(5) Uani d . 1
H H7A 0.2257 0.6172 -0.0465 0.062 Uiso calc R 1
H H7B 0.0839 0.7581 -0.0993 0.062 Uiso calc R 1
C C8 0.3361(2) 0.65422(17) -0.23171(16) 0.0414(4) Uani d . 1
C C9 0.5953(2) 0.74102(18) 0.07076(15) 0.0419(4) Uani d . 1
C C10 0.4766(2) 0.83726(18) 0.19295(15) 0.0399(4) Uani d . 1
C C11 0.3521(3) 0.98521(19) 0.19213(16) 0.0479(4) Uani d . 1
H H11 0.3368 1.0269 0.1124 0.058 Uiso calc R 1
C C12 0.2518(3) 1.07053(18) 0.30734(17) 0.0491(4) Uani d . 1
H H12 0.1714 1.1693 0.3048 0.059 Uiso calc R 1
C C13 0.2704(2) 1.00923(17) 0.42700(16) 0.0426(4) Uani d . 1
C C14 0.3922(2) 0.86246(17) 0.43009(15) 0.0427(4) Uani d . 1
H H14 0.4046 0.8202 0.5099 0.051 Uiso calc R 1
C C15 0.4953(2) 0.77928(18) 0.31359(15) 0.0414(4) Uani d . 1
H H15 0.5795 0.6817 0.3164 0.050 Uiso calc R 1
C C16 0.1724(3) 1.0402(2) 0.66014(18) 0.0607(5) Uani d . 1
H H16A 0.1281 0.9593 0.6648 0.091 Uiso calc R 1
H H16B 0.0905 1.1153 0.7282 0.091 Uiso calc R 1
H H16C 0.3044 1.0047 0.6714 0.091 Uiso calc R 1

loop_
_atom_site_aniso_label
_atom_site_aniso_U_11
_atom_site_aniso_U_22
_atom_site_aniso_U_33
_atom_site_aniso_U_12
_atom_site_aniso_U_13
_atom_site_aniso_U_23
O1 0.0493(7) 0.0660(8) 0.0578(8) -0.0243(6) -0.0254(6) 0.0002(6)
O2 0.0423(7) 0.0856(9) 0.0457(7) -0.0183(6) -0.0158(5) -0.0065(6)
O3 0.0661(8) 0.0438(7) 0.0500(7) -0.0065(6) -0.0061(6) -0.0054(6)
N1 0.0359(7) 0.0453(8) 0.0362(7) -0.0153(6) -0.0123(6) 0.0004(6)
N2 0.0345(7) 0.0557(8) 0.0401(7) -0.0172(6) -0.0127(6) 0.0007(6)
C1 0.0446(9) 0.0547(10) 0.0400(9) -0.0140(8) -0.0133(7) -0.0039(8)
C2 0.0465(10) 0.0472(10) 0.0555(10) -0.0126(8) -0.0135(8) -0.0073(8)
C3 0.0373(9) 0.0509(10) 0.0489(10) -0.0124(7) -0.0109(7) -0.0005(8)
C4 0.0365(8) 0.0392(8) 0.0358(8) -0.0182(7) -0.0119(6) 0.0072(7)
C5 0.0369(8) 0.0462(9) 0.0361(8) -0.0180(7) -0.0097(7) 0.0047(7)
C6 0.0386(9) 0.0603(11) 0.0443(9) -0.0164(8) -0.0091(7) -0.0013(8)
C7 0.0386(9) 0.0675(12) 0.0536(10) -0.0249(8) -0.0111(8) 0.0042(9)
C8 0.0407(9) 0.0399(9) 0.0507(10) -0.0187(7) -0.0184(8) 0.0066(7)
C9 0.0415(9) 0.0505(10) 0.0385(9) -0.0226(8) -0.0092(7) 0.0052(7)
C10 0.0415(9) 0.0444(9) 0.0402(9) -0.0217(7) -0.0116(7) 0.0030(7)
C11 0.0614(11) 0.0472(10) 0.0434(9) -0.0264(9) -0.0182(8) 0.0114(8)
C12 0.0581(11) 0.0338(9) 0.0568(11) -0.0157(8) -0.0184(9) 0.0061(8)
C13 0.0438(9) 0.0391(9) 0.0455(9) -0.0161(7) -0.0096(7) -0.0014(7)
C14 0.0479(9) 0.0413(9) 0.0368(8) -0.0141(7) -0.0100(7) 0.0043(7)
C15 0.0426(9) 0.0377(8) 0.0426(9) -0.0124(7) -0.0118(7) 0.0022(7)
C16 0.0677(12) 0.0562(11) 0.0471(10) -0.0178(10) 0.0020(9) -0.0063(9)

loop_
_atom_type_symbol
_atom_type_description
_atom_type_scat_dispersion_real
_atom_type_scat_dispersion_imag
_atom_type_scat_source
C C 0.0033 0.0016 'International Tables Vol C Tables 4.2.6.8 and 6.1.1.4'
H H 0.0000 0.0000 'International Tables Vol C Tables 4.2.6.8 and 6.1.1.4'
N N 0.0061 0.0033 'International Tables Vol C Tables 4.2.6.8 and 6.1.1.4'
O O 0.0106 0.0060 'International Tables Vol C Tables 4.2.6.8 and 6.1.1.4'

loop_
_geom_angle_atom_site_label_1
_geom_angle_atom_site_label_2
_geom_angle_atom_site_label_3
_geom_angle
C13 O3 C16 117.53(13)
C8 N1 C4 122.38(13)
C8 N1 C1 118.90(13)
C4 N1 C1 118.30(12)
C4 N2 C3 127.64(13)
C4 N2 H2 116.2
C3 N2 H2 116.2
N1 C1 C2 109.79(13)
N1 C1 H1A 109.7
C2 C1 H1A 109.7
N1 C1 H1B 109.7
C2 C1 H1B 109.7
H1A C1 H1B 108.2
C3 C2 C1 108.73(14)
C3 C2 H2A 109.9
C1 C2 H2A 109.9
C3 C2 H2B 109.9
C1 C2 H2B 109.9
H2A C2 H2B 108.3
N2 C3 C2 110.48(13)
N2 C3 H3A 109.6
C2 C3 H3A 109.6
N2 C3 H3B 109.6
C2 C3 H3B 109.6
H3A C3 H3B 108.1
N2 C4 C5 122.20(14)
N2 C4 N1 117.09(14)
C5 C4 N1 120.70(13)
C4 C5 C9 120.05(14)
C4 C5 C6 116.57(13)
C9 C5 C6 123.37(14)
C5 C6 C7 110.25(14)
C5 C6 H6A 109.6
C7 C6 H6A 109.6
C5 C6 H6B 109.6
C7 C6 H6B 109.6
H6A C6 H6B 108.1
C8 C7 C6 112.51(14)
C8 C7 H7A 109.1
C6 C7 H7A 109.1
C8 C7 H7B 109.1
C6 C7 H7B 109.1
H7A C7 H7B 107.8
O1 C8 N1 120.33(15)
O1 C8 C7 123.80(15)
N1 C8 C7 115.86(13)
O2 C9 C5 123.44(15)
O2 C9 C10 115.86(14)
C5 C9 C10 120.69(14)
C15 C10 C11 117.63(15)
C15 C10 C9 118.82(14)
C11 C10 C9 123.51(14)
C12 C11 C10 121.22(15)
C12 C11 H11 119.4
C10 C11 H11 119.4
C11 C12 C13 120.08(15)
C11 C12 H12 120.0
C13 C12 H12 120.0
O3 C13 C14 124.35(14)
O3 C13 C12 116.00(14)
C14 C13 C12 119.65(15)
C15 C14 C13 119.55(15)
C15 C14 H14 120.2
C13 C14 H14 120.2
C14 C15 C10 121.84(15)
C14 C15 H15 119.1
C10 C15 H15 119.1
O3 C16 H16A 109.5
O3 C16 H16B 109.5
H16A C16 H16B 109.5
O3 C16 H16C 109.5
H16A C16 H16C 109.5
H16B C16 H16C 109.5

loop_
_geom_bond_atom_site_label_1
_geom_bond_atom_site_label_2
_geom_bond_distance
O1 C8 1.2162(18)
O2 C9 1.2710(19)
O3 C13 1.3634(19)
O3 C16 1.424(2)
N1 C8 1.387(2)
N1 C4 1.4028(19)
N1 C1 1.472(2)
N2 C4 1.3266(19)
N2 C3 1.458(2)
N2 H2 0.8600
C1 C2 1.506(2)
C1 H1A 0.9700
C1 H1B 0.9700
C2 C3 1.501(2)
C2 H2A 0.9700
C2 H2B 0.9700
C3 H3A 0.9700
C3 H3B 0.9700
C4 C5 1.402(2)
C5 C9 1.413(2)
C5 C6 1.514(2)
C6 C7 1.516(2)
C6 H6A 0.9700
C6 H6B 0.9700
C7 C8 1.487(2)
C7 H7A 0.9700
C7 H7B 0.9700
C9 C10 1.501(2)
C10 C15 1.384(2)
C10 C11 1.397(2)
C11 C12 1.378(2)
C11 H11 0.9300
C12 C13 1.386(2)
C12 H12 0.9300
C13 C14 1.386(2)
C14 C15 1.384(2)
C14 H14 0.9300
C15 H15 0.9300
C16 H16A 0.9600
C16 H16B 0.9600
C16 H16C 0.9600

loop_
_geom_torsion_atom_site_label_1
_geom_torsion_atom_site_label_2
_geom_torsion_atom_site_label_3
_geom_torsion_atom_site_label_4
_geom_torsion
C8 N1 C1 C2 -128.86(15)
C4 N1 C1 C2 43.92(19)
N1 C1 C2 C3 -60.43(18)
C4 N2 C3 C2 -13.9(2)
C1 C2 C3 N2 45.34(19)
C3 N2 C4 C5 176.72(15)
C3 N2 C4 N1 -4.9(2)
C8 N1 C4 N2 161.55(14)
C1 N1 C4 N2 -11.0(2)
C8 N1 C4 C5 -20.0(2)
C1 N1 C4 C5 167.46(14)
N2 C4 C5 C9 -0.3(2)
N1 C4 C5 C9 -178.69(13)
N2 C4 C5 C6 178.39(14)
N1 C4 C5 C6 0.0(2)
C4 C5 C6 C7 35.2(2)
C9 C5 C6 C7 -146.07(15)
C5 C6 C7 C8 -52.9(2)
C4 N1 C8 O1 -178.70(14)
C1 N1 C8 O1 -6.2(2)
C4 N1 C8 C7 0.5(2)
C1 N1 C8 C7 173.00(15)
C6 C7 C8 O1 -144.63(16)
C6 C7 C8 N1 36.2(2)
C4 C5 C9 O2 -3.3(2)
C6 C5 C9 O2 178.04(15)
C4 C5 C9 C10 178.24(14)
C6 C5 C9 C10 -0.4(2)
O2 C9 C10 C15 -48.9(2)
C5 C9 C10 C15 129.66(16)
O2 C9 C10 C11 128.72(17)
C5 C9 C10 C11 -52.7(2)
C15 C10 C11 C12 0.1(2)
C9 C10 C11 C12 -177.55(15)
C10 C11 C12 C13 -1.2(3)
C16 O3 C13 C14 -2.9(2)
C16 O3 C13 C12 177.14(16)
C11 C12 C13 O3 -179.23(15)
C11 C12 C13 C14 0.8(2)
O3 C13 C14 C15 -179.34(15)
C12 C13 C14 C15 0.6(2)
C13 C14 C15 C10 -1.7(2)
C11 C10 C15 C14 1.4(2)
C9 C10 C15 C14 179.13(14)

loop_
_cod_related_entry_id
_cod_related_entry_database
_cod_related_entry_code
1 ChemSpider 9252148
